data_4076375
loop_
_publ_author_name
'Bleeke, John R.'
'Anutrasakda, Wipark'
'Rath, Nigam P.'

_publ_section_title
;
 Synthesis, Structure, Spectroscopy, and Reactivity of
 Azapentadienyl--Cobalt--Phosphine Complexes(1)
;
_journal_issue 6
_journal_name_full Organometallics
_journal_page_first 2219
_journal_paper_doi 10.1021/om2011326
_journal_volume 31
_journal_year 2012
_chemical_formula_moiety 'C17 H41 Co N P3'
_chemical_formula_sum 'C17 H41 Co N P3'
_chemical_formula_weight 411.35
_chemical_name_systematic
; 
 ? 
;
_space_group_IT_number 14
_symmetry_cell_setting monoclinic
_symmetry_space_group_name_Hall '-P 2ybc'
_symmetry_space_group_name_H-M 'P 1 21/c 1'
_atom_sites_solution_hydrogens geom
_atom_sites_solution_primary direct
_atom_sites_solution_secondary difmap
_audit_creation_method SHELXL-97
_cell_angle_alpha 90.00
_cell_angle_beta 105.476(2)
_cell_angle_gamma 90.00
_cell_formula_units_Z 4
_cell_length_a 12.9502(5)
_cell_length_b 11.6282(4)
_cell_length_c 15.9231(6)
_cell_measurement_reflns_used 9929
_cell_measurement_temperature 253(2)
_cell_measurement_theta_max 25.79
_cell_measurement_theta_min 2.39
_cell_volume 2310.88(15)
_computing_cell_refinement 'Bruker SAINT'
_computing_data_collection 'Bruker APEX2'
_computing_data_reduction 'Bruker SAINT'
_computing_molecular_graphics 'Bruker SHELXTL'
_computing_publication_material 'Bruker SHELXTL'
_computing_structure_refinement 'SHELXL-97 (Sheldrick, 2008)'
_computing_structure_solution 'SHELXS-97 (Sheldrick, 2008)'
_diffrn_ambient_temperature 253(2)
_diffrn_measured_fraction_theta_full 1.000
_diffrn_measured_fraction_theta_max 0.993
_diffrn_measurement_device_type 'Bruker APEX-II CCD'
_diffrn_measurement_method '\f and \w scans'
_diffrn_radiation_monochromator graphite
_diffrn_radiation_source 'fine-focus sealed tube'
_diffrn_radiation_type MoK\a
_diffrn_radiation_wavelength 0.71073
_diffrn_reflns_av_R_equivalents 0.0586
_diffrn_reflns_av_sigmaI/netI 0.0275
_diffrn_reflns_limit_h_max 15
_diffrn_reflns_limit_h_min -15
_diffrn_reflns_limit_k_max 14
_diffrn_reflns_limit_k_min -14
_diffrn_reflns_limit_l_max 19
_diffrn_reflns_limit_l_min -19
_diffrn_reflns_number 65107
_diffrn_reflns_theta_full 25.00
_diffrn_reflns_theta_max 26.02
_diffrn_reflns_theta_min 2.20
_exptl_absorpt_coefficient_mu 0.949
_exptl_absorpt_correction_T_max 0.8987
_exptl_absorpt_correction_T_min 0.8099
_exptl_absorpt_correction_type multi-scan
_exptl_absorpt_process_details 'sadabs v2008/1'
_exptl_crystal_colour red
_exptl_crystal_density_diffrn 1.182
_exptl_crystal_density_meas ?
_exptl_crystal_density_method 'not measured'
_exptl_crystal_description irregular
_exptl_crystal_F_000 888
_exptl_crystal_size_max 0.23
_exptl_crystal_size_mid 0.15
_exptl_crystal_size_min 0.12
_refine_diff_density_max 1.265
_refine_diff_density_min -0.407
_refine_diff_density_rms 0.103
_refine_ls_extinction_method none
_refine_ls_goodness_of_fit_ref 1.055
_refine_ls_hydrogen_treatment constr
_refine_ls_matrix_type full
_refine_ls_number_parameters 211
_refine_ls_number_reflns 4518
_refine_ls_number_restraints 0
_refine_ls_restrained_S_all 1.055
_refine_ls_R_factor_all 0.0816
_refine_ls_R_factor_gt 0.0617
_refine_ls_shift/su_max 0.000
_refine_ls_shift/su_mean 0.000
_refine_ls_structure_factor_coef Fsqd
_refine_ls_weighting_details 'calc w=1/[\s^2^(Fo^2^)+(0.0944P)^2^+5.8090P] where P=(Fo^2^+2Fc^2^)/3'
_refine_ls_weighting_scheme calc
_refine_ls_wR_factor_gt 0.1683
_refine_ls_wR_factor_ref 0.1845
_reflns_number_gt 3489
_reflns_number_total 4518
_reflns_threshold_expression >2sigma(I)
_cod_data_source_file om2011326_si_002.cif
_cod_data_source_block j1911
_cod_depositor_comments
;
The following automatic conversions were performed:

'_symmetry_cell_setting' value 'Monoclinic' changed to 'monoclinic'
according to /home/saulius/struct/CIF-dictionaries/cif_core.dic
dictionary named 'cif_core.dic' version 2.4.1 from 2010-06-29.

Automatic conversion script
Id: cif_fix_values 1715 2011-07-08 13:25:40Z adriana 

The following automatic conversions were performed:

'_exptl_crystal_density_meas' value 'no' was changed to '?' - the
value is perceived as not measured.

Automatic conversion script
Id: cif_fix_values 3008 2015-01-20 13:52:24Z robertas 
;
_cod_original_sg_symbol_H-M P2(1)/c
_cod_database_code 4076375

loop_
_symmetry_equiv_pos_as_xyz
'x, y, z'
'-x, y+1/2, -z+1/2'
'-x, -y, -z'
'x, -y-1/2, z-1/2'

loop_
_atom_site_label
_atom_site_type_symbol
_atom_site_fract_x
_atom_site_fract_y
_atom_site_fract_z
_atom_site_U_iso_or_equiv
_atom_site_adp_type
_atom_site_occupancy
_atom_site_symmetry_multiplicity
_atom_site_calc_flag
_atom_site_refinement_flags
Co1 Co 0.66592(4) 0.26030(5) 0.11084(3) 0.0257(2) Uani 1 1 d .
P1 P 0.73806(10) 0.11553(10) 0.19076(7) 0.0334(3) Uani 1 1 d .
P2 P 0.50423(10) 0.27087(11) 0.12556(8) 0.0362(3) Uani 1 1 d .
P3 P 0.73236(10) 0.40438(11) 0.19334(8) 0.0366(3) Uani 1 1 d .
N1 N 0.9302(4) 0.3274(4) 0.0372(3) 0.0529(12) Uani 1 1 d .
C1 C 0.6275(4) 0.1633(5) 0.0001(3) 0.0473(13) Uani 1 1 d .
H1A H 0.6823 0.1120 -0.0094 0.057 Uiso 1 1 calc R
H1B H 0.5555 0.1321 -0.0178 0.057 Uiso 1 1 calc R
C2 C 0.6393(4) 0.2800(5) -0.0145(3) 0.0433(12) Uani 1 1 d .
H2A H 0.5793 0.3265 -0.0481 0.052 Uiso 1 1 calc R
C3 C 0.7431(4) 0.3285(5) 0.0202(3) 0.0449(12) Uani 1 1 d .
H3A H 0.7465 0.4126 0.0183 0.054 Uiso 1 1 calc R
C4 C 0.8426(4) 0.2693(4) 0.0233(3) 0.0357(10) Uani 1 1 d .
H4A H 0.8432 0.1901 0.0154 0.043 Uiso 1 1 calc R
C5 C 1.0320(4) 0.2730(5) 0.0363(4) 0.0512(13) Uani 1 1 d .
C6 C 1.0762(6) 0.3424(7) -0.0249(6) 0.094(3) Uani 1 1 d .
H6A H 1.0373 0.3252 -0.0838 0.142 Uiso 1 1 calc R
H6B H 1.1505 0.3239 -0.0166 0.142 Uiso 1 1 calc R
H6C H 1.0692 0.4227 -0.0137 0.142 Uiso 1 1 calc R
C7 C 1.1049(5) 0.2786(7) 0.1304(5) 0.085(2) Uani 1 1 d .
H7A H 1.1142 0.3573 0.1490 0.127 Uiso 1 1 calc R
H7B H 1.1735 0.2456 0.1322 0.127 Uiso 1 1 calc R
H7C H 1.0725 0.2363 0.1685 0.127 Uiso 1 1 calc R
C8 C 1.0257(5) 0.1494(6) 0.0095(5) 0.077(2) Uani 1 1 d .
H8A H 0.9981 0.1047 0.0493 0.115 Uiso 1 1 calc R
H8B H 1.0959 0.1223 0.0102 0.115 Uiso 1 1 calc R
H8C H 0.9791 0.1420 -0.0483 0.115 Uiso 1 1 calc R
C11 C 0.8660(5) 0.0594(6) 0.1820(5) 0.088(3) Uani 1 1 d .
H11A H 0.9198 0.1180 0.1986 0.132 Uiso 1 1 calc R
H11B H 0.8597 0.0363 0.1230 0.132 Uiso 1 1 calc R
H11C H 0.8860 -0.0057 0.2199 0.132 Uiso 1 1 calc R
C12 C 0.7627(6) 0.1199(6) 0.3082(3) 0.072(2) Uani 1 1 d .
H12A H 0.7675 0.0429 0.3306 0.108 Uiso 1 1 calc R
H12B H 0.7049 0.1595 0.3230 0.108 Uiso 1 1 calc R
H12C H 0.8287 0.1597 0.3332 0.108 Uiso 1 1 calc R
C13 C 0.6599(6) -0.0161(5) 0.1712(4) 0.0720(19) Uani 1 1 d .
H13A H 0.6918 -0.0720 0.2148 0.108 Uiso 1 1 calc R
H13B H 0.6584 -0.0457 0.1146 0.108 Uiso 1 1 calc R
H13C H 0.5881 -0.0003 0.1739 0.108 Uiso 1 1 calc R
C21 C 0.4008(5) 0.1891(6) 0.0494(5) 0.0701(19) Uani 1 1 d .
H21A H 0.4200 0.1092 0.0531 0.105 Uiso 1 1 calc R
H21B H 0.3939 0.2163 -0.0087 0.105 Uiso 1 1 calc R
H21C H 0.3338 0.1986 0.0637 0.105 Uiso 1 1 calc R
C22 C 0.4353(5) 0.4128(5) 0.1104(4) 0.0601(15) Uani 1 1 d .
H22A H 0.3626 0.4032 0.1131 0.090 Uiso 1 1 calc R
H22B H 0.4357 0.4439 0.0546 0.090 Uiso 1 1 calc R
H22C H 0.4719 0.4644 0.1556 0.090 Uiso 1 1 calc R
C23 C 0.4746(5) 0.2318(5) 0.2276(4) 0.0567(15) Uani 1 1 d .
H23A H 0.4007 0.2478 0.2234 0.085 Uiso 1 1 calc R
H23B H 0.5193 0.2756 0.2744 0.085 Uiso 1 1 calc R
H23C H 0.4882 0.1513 0.2386 0.085 Uiso 1 1 calc R
C31 C 0.7028(6) 0.5511(5) 0.1499(4) 0.0653(17) Uani 1 1 d .
H31A H 0.7367 0.6059 0.1937 0.098 Uiso 1 1 calc R
H31B H 0.6267 0.5634 0.1338 0.098 Uiso 1 1 calc R
H31C H 0.7295 0.5605 0.0996 0.098 Uiso 1 1 calc R
C32 C 0.8777(5) 0.4117(6) 0.2284(4) 0.0722(19) Uani 1 1 d .
H32A H 0.8992 0.4786 0.2641 0.108 Uiso 1 1 calc R
H32B H 0.9054 0.4162 0.1783 0.108 Uiso 1 1 calc R
H32C H 0.9053 0.3441 0.2614 0.108 Uiso 1 1 calc R
C33 C 0.7027(5) 0.4276(5) 0.2982(3) 0.0572(15) Uani 1 1 d .
H33A H 0.7174 0.3585 0.3322 0.086 Uiso 1 1 calc R
H33B H 0.6286 0.4477 0.2885 0.086 Uiso 1 1 calc R
H33C H 0.7467 0.4889 0.3288 0.086 Uiso 1 1 calc R

loop_
_atom_site_aniso_label
_atom_site_aniso_U_11
_atom_site_aniso_U_22
_atom_site_aniso_U_33
_atom_site_aniso_U_23
_atom_site_aniso_U_13
_atom_site_aniso_U_12
Co1 0.0266(3) 0.0328(3) 0.0191(3) -0.0009(2) 0.0084(2) -0.0021(2)
P1 0.0391(7) 0.0359(6) 0.0278(6) 0.0039(4) 0.0132(5) 0.0042(5)
P2 0.0294(6) 0.0469(7) 0.0349(6) -0.0026(5) 0.0133(5) -0.0037(5)
P3 0.0431(7) 0.0386(7) 0.0303(6) -0.0051(5) 0.0134(5) -0.0087(5)
N1 0.046(3) 0.060(3) 0.062(3) -0.002(2) 0.029(2) -0.001(2)
C1 0.041(3) 0.065(3) 0.036(3) -0.017(2) 0.011(2) 0.000(2)
C2 0.031(2) 0.077(4) 0.022(2) 0.006(2) 0.0063(18) -0.001(2)
C3 0.046(3) 0.056(3) 0.038(3) 0.008(2) 0.022(2) 0.003(2)
C4 0.037(3) 0.049(3) 0.026(2) -0.0003(18) 0.0168(19) -0.003(2)
C5 0.035(3) 0.065(3) 0.056(3) -0.006(3) 0.018(2) -0.002(2)
C6 0.065(5) 0.111(7) 0.125(7) 0.035(5) 0.057(5) 0.011(4)
C7 0.047(4) 0.122(7) 0.082(5) -0.018(5) 0.011(4) -0.002(4)
C8 0.057(4) 0.076(5) 0.102(5) -0.009(4) 0.031(4) 0.009(3)
C11 0.072(4) 0.088(5) 0.121(6) 0.054(5) 0.056(4) 0.047(4)
C12 0.103(5) 0.076(4) 0.037(3) 0.017(3) 0.018(3) 0.029(4)
C13 0.092(5) 0.045(3) 0.074(4) 0.010(3) 0.013(4) -0.011(3)
C21 0.038(3) 0.079(4) 0.091(5) -0.027(4) 0.013(3) -0.004(3)
C22 0.061(4) 0.054(3) 0.071(4) 0.006(3) 0.027(3) 0.015(3)
C23 0.048(3) 0.075(4) 0.060(4) 0.005(3) 0.037(3) -0.003(3)
C31 0.095(5) 0.043(3) 0.065(4) -0.010(3) 0.034(4) -0.003(3)
C32 0.051(4) 0.086(5) 0.079(4) -0.037(4) 0.016(3) -0.023(3)
C33 0.073(4) 0.061(3) 0.040(3) -0.014(3) 0.019(3) -0.017(3)

loop_
_atom_type_symbol
_atom_type_description
_atom_type_scat_dispersion_real
_atom_type_scat_dispersion_imag
_atom_type_scat_source
C C 0.0033 0.0016 'International Tables Vol C Tables 4.2.6.8 and 6.1.1.4'
H H 0.0000 0.0000 'International Tables Vol C Tables 4.2.6.8 and 6.1.1.4'
N N 0.0061 0.0033 'International Tables Vol C Tables 4.2.6.8 and 6.1.1.4'
P P 0.1023 0.0942 'International Tables Vol C Tables 4.2.6.8 and 6.1.1.4'
Co Co 0.3494 0.9721 'International Tables Vol C Tables 4.2.6.8 and 6.1.1.4'

loop_
_geom_angle_atom_site_label_1
_geom_angle_atom_site_label_2
_geom_angle_atom_site_label_3
_geom_angle
C2 Co1 C1 40.8(2)
C2 Co1 C3 40.8(2)
C1 Co1 C3 70.6(2)
C2 Co1 P3 117.71(17)
C1 Co1 P3 156.93(16)
C3 Co1 P3 86.58(15)
C2 Co1 P1 128.64(17)
C1 Co1 P1 92.61(16)
C3 Co1 P1 118.91(15)
P3 Co1 P1 101.89(5)
C2 Co1 P2 101.07(15)
C1 Co1 P2 96.00(15)
C3 Co1 P2 134.17(14)
P3 Co1 P2 97.44(5)
P1 Co1 P2 104.94(5)
C12 P1 C13 97.9(3)
C12 P1 C11 100.1(3)
C13 P1 C11 99.3(4)
C12 P1 Co1 120.9(2)
C13 P1 Co1 114.9(2)
C11 P1 Co1 119.5(2)
C21 P2 C23 99.9(3)
C21 P2 C22 97.7(3)
C23 P2 C22 97.4(3)
C21 P2 Co1 117.3(2)
C23 P2 Co1 121.3(2)
C22 P2 Co1 118.6(2)
C32 P3 C33 99.5(3)
C32 P3 C31 99.6(3)
C33 P3 C31 97.6(3)
C32 P3 Co1 115.8(2)
C33 P3 Co1 121.51(19)
C31 P3 Co1 118.7(2)
C4 N1 C5 121.7(5)
C2 C1 Co1 66.0(3)
C2 C1 H1A 117.1
Co1 C1 H1A 117.1
C2 C1 H1B 117.1
Co1 C1 H1B 117.1
H1A C1 H1B 114.2
C1 C2 C3 117.1(5)
C1 C2 Co1 73.2(3)
C3 C2 Co1 76.0(3)
C1 C2 H2A 121.5
C3 C2 H2A 121.5
Co1 C2 H2A 121.5
C2 C3 C4 124.3(5)
C2 C3 Co1 63.1(2)
C4 C3 Co1 112.1(3)
C2 C3 H3A 115.3
C4 C3 H3A 115.3
Co1 C3 H3A 115.3
N1 C4 C3 119.4(5)
N1 C4 H4A 120.3
C3 C4 H4A 120.3
N1 C5 C6 106.0(5)
N1 C5 C8 115.9(5)
C6 C5 C8 109.5(6)
N1 C5 C7 106.9(5)
C6 C5 C7 111.7(6)
C8 C5 C7 106.9(6)
C5 C6 H6A 109.5
C5 C6 H6B 109.5
H6A C6 H6B 109.5
C5 C6 H6C 109.5
H6A C6 H6C 109.5
H6B C6 H6C 109.5
C5 C7 H7A 109.5
C5 C7 H7B 109.5
H7A C7 H7B 109.5
C5 C7 H7C 109.5
H7A C7 H7C 109.5
H7B C7 H7C 109.5
C5 C8 H8A 109.5
C5 C8 H8B 109.5
H8A C8 H8B 109.5
C5 C8 H8C 109.5
H8A C8 H8C 109.5
H8B C8 H8C 109.5
P1 C11 H11A 109.5
P1 C11 H11B 109.5
H11A C11 H11B 109.5
P1 C11 H11C 109.5
H11A C11 H11C 109.5
H11B C11 H11C 109.5
P1 C12 H12A 109.5
P1 C12 H12B 109.5
H12A C12 H12B 109.5
P1 C12 H12C 109.5
H12A C12 H12C 109.5
H12B C12 H12C 109.5
P1 C13 H13A 109.5
P1 C13 H13B 109.5
H13A C13 H13B 109.5
P1 C13 H13C 109.5
H13A C13 H13C 109.5
H13B C13 H13C 109.5
P2 C21 H21A 109.5
P2 C21 H21B 109.5
H21A C21 H21B 109.5
P2 C21 H21C 109.5
H21A C21 H21C 109.5
H21B C21 H21C 109.5
P2 C22 H22A 109.5
P2 C22 H22B 109.5
H22A C22 H22B 109.5
P2 C22 H22C 109.5
H22A C22 H22C 109.5
H22B C22 H22C 109.5
P2 C23 H23A 109.5
P2 C23 H23B 109.5
H23A C23 H23B 109.5
P2 C23 H23C 109.5
H23A C23 H23C 109.5
H23B C23 H23C 109.5
P3 C31 H31A 109.5
P3 C31 H31B 109.5
H31A C31 H31B 109.5
P3 C31 H31C 109.5
H31A C31 H31C 109.5
H31B C31 H31C 109.5
P3 C32 H32A 109.5
P3 C32 H32B 109.5
H32A C32 H32B 109.5
P3 C32 H32C 109.5
H32A C32 H32C 109.5
H32B C32 H32C 109.5
P3 C33 H33A 109.5
P3 C33 H33B 109.5
H33A C33 H33B 109.5
P3 C33 H33C 109.5
H33A C33 H33C 109.5
H33B C33 H33C 109.5

loop_
_geom_bond_atom_site_label_1
_geom_bond_atom_site_label_2
_geom_bond_distance
Co1 C2 1.946(4)
Co1 C1 2.039(5)
Co1 C3 2.117(5)
Co1 P3 2.1609(13)
Co1 P1 2.1659(12)
Co1 P2 2.1717(13)
P1 C12 1.812(5)
P1 C13 1.816(6)
P1 C11 1.820(6)
P2 C21 1.817(6)
P2 C23 1.823(5)
P2 C22 1.861(5)
P3 C32 1.817(6)
P3 C33 1.830(5)
P3 C31 1.842(6)
N1 C4 1.288(6)
N1 C5 1.466(7)
C1 C2 1.392(8)
C1 H1A 0.9700
C1 H1B 0.9700
C2 C3 1.426(7)
C2 H2A 0.9800
C3 C4 1.449(7)
C3 H3A 0.9800
C4 H4A 0.9300
C5 C6 1.492(8)
C5 C8 1.495(8)
C5 C7 1.545(9)
C6 H6A 0.9600
C6 H6B 0.9600
C6 H6C 0.9600
C7 H7A 0.9600
C7 H7B 0.9600
C7 H7C 0.9600
C8 H8A 0.9600
C8 H8B 0.9600
C8 H8C 0.9600
C11 H11A 0.9600
C11 H11B 0.9600
C11 H11C 0.9600
C12 H12A 0.9600
C12 H12B 0.9600
C12 H12C 0.9600
C13 H13A 0.9600
C13 H13B 0.9600
C13 H13C 0.9600
C21 H21A 0.9600
C21 H21B 0.9600
C21 H21C 0.9600
C22 H22A 0.9600
C22 H22B 0.9600
C22 H22C 0.9600
C23 H23A 0.9600
C23 H23B 0.9600
C23 H23C 0.9600
C31 H31A 0.9600
C31 H31B 0.9600
C31 H31C 0.9600
C32 H32A 0.9600
C32 H32B 0.9600
C32 H32C 0.9600
C33 H33A 0.9600
C33 H33B 0.9600
C33 H33C 0.9600

loop_
_geom_torsion_atom_site_label_1
_geom_torsion_atom_site_label_2
_geom_torsion_atom_site_label_3
_geom_torsion_atom_site_label_4
_geom_torsion
C2 Co1 P1 C12 176.0(3)
C1 Co1 P1 C12 -163.0(3)
C3 Co1 P1 C12 127.7(3)
P3 Co1 P1 C12 35.1(3)
P2 Co1 P1 C12 -66.1(3)
C2 Co1 P1 C13 -66.9(3)
C1 Co1 P1 C13 -46.0(3)
C3 Co1 P1 C13 -115.2(3)
P3 Co1 P1 C13 152.1(3)
P2 Co1 P1 C13 51.0(3)
C2 Co1 P1 C11 51.0(4)
C1 Co1 P1 C11 72.0(4)
C3 Co1 P1 C11 2.7(4)
P3 Co1 P1 C11 -90.0(3)
P2 Co1 P1 C11 168.9(3)
C2 Co1 P2 C21 45.8(3)
C1 Co1 P2 C21 4.8(3)
C3 Co1 P2 C21 73.5(4)
P3 Co1 P2 C21 166.0(3)
P1 Co1 P2 C21 -89.5(3)
C2 Co1 P2 C23 168.4(3)
C1 Co1 P2 C23 127.5(3)
C3 Co1 P2 C23 -163.8(3)
P3 Co1 P2 C23 -71.3(2)
P1 Co1 P2 C23 33.1(2)
C2 Co1 P2 C22 -71.2(3)
C1 Co1 P2 C22 -112.2(3)
C3 Co1 P2 C22 -43.5(3)
P3 Co1 P2 C22 49.0(2)
P1 Co1 P2 C22 153.5(2)
C2 Co1 P3 C32 -89.5(3)
C1 Co1 P3 C32 -71.1(5)
C3 Co1 P3 C32 -62.1(3)
P1 Co1 P3 C32 56.8(3)
P2 Co1 P3 C32 163.8(3)
C2 Co1 P3 C33 149.8(3)
C1 Co1 P3 C33 168.2(5)
C3 Co1 P3 C33 177.2(3)
P1 Co1 P3 C33 -64.0(3)
P2 Co1 P3 C33 43.1(3)
C2 Co1 P3 C31 28.9(3)
C1 Co1 P3 C31 47.4(5)
C3 Co1 P3 C31 56.3(3)
P1 Co1 P3 C31 175.2(2)
P2 Co1 P3 C31 -77.8(2)
C3 Co1 C1 C2 -34.9(3)
P3 Co1 C1 C2 -25.4(6)
P1 Co1 C1 C2 -154.7(3)
P2 Co1 C1 C2 100.0(3)
Co1 C1 C2 C3 64.0(4)
C3 Co1 C2 C1 124.4(4)
P3 Co1 C2 C1 169.1(2)
P1 Co1 C2 C1 33.2(3)
P2 Co1 C2 C1 -86.3(3)
C1 Co1 C2 C3 -124.4(4)
P3 Co1 C2 C3 44.7(3)
P1 Co1 C2 C3 -91.2(3)
P2 Co1 C2 C3 149.3(3)
C1 C2 C3 C4 37.0(7)
Co1 C2 C3 C4 99.5(4)
C1 C2 C3 Co1 -62.5(4)
C1 Co1 C3 C2 34.9(3)
P3 Co1 C3 C2 -141.4(3)
P1 Co1 C3 C2 116.9(3)
P2 Co1 C3 C2 -44.4(4)
C2 Co1 C3 C4 -118.4(5)
C1 Co1 C3 C4 -83.6(4)
P3 Co1 C3 C4 100.2(4)
P1 Co1 C3 C4 -1.5(4)
P2 Co1 C3 C4 -162.8(3)
C5 N1 C4 C3 -176.6(5)
C2 C3 C4 N1 164.4(5)
Co1 C3 C4 N1 -123.8(4)
C4 N1 C5 C6 127.8(6)
C4 N1 C5 C8 6.1(8)
C4 N1 C5 C7 -113.0(6)
